data_7059525
loop_
_publ_author_name
'Wang, Qingxu'
'Ye, Zhejun'
'Shi, Guoqing'
'Guo, Kaimeng'
'Li, Gang'

_publ_section_title
;
 Proton conduction in two Cu/Zn dimer-based hydrogen-bonded supramolecular
 frameworks from imidazole multi-carboxylate
;
_journal_issue 19
_journal_name_full 'New Journal of Chemistry'
_journal_page_first 8098
_journal_page_last 8105
_journal_paper_doi 10.1039/D0NJ01189D
_journal_volume 44
_journal_year 2020
_chemical_formula_moiety 'C48 H28 Cu2 N8 O12, 3(H2 O)'
_chemical_formula_sum 'C48 H34 Cu2 N8 O15'
_chemical_formula_weight 1089.91
_space_group_crystal_system triclinic
_space_group_IT_number 2
_space_group_name_Hall '-P 1'
_space_group_name_H-M_alt 'P -1'
_atom_sites_solution_hydrogens mixed
_audit_creation_method SHELXL-2018/3
_audit_update_record
;
2020-04-14 deposited with the CCDC.	2020-04-24 downloaded from the CCDC.
;
_cell_angle_alpha 96.599(6)
_cell_angle_beta 107.619(6)
_cell_angle_gamma 113.073(7)
_cell_formula_units_Z 1
_cell_length_a 9.7608(7)
_cell_length_b 11.4406(8)
_cell_length_c 11.5187(8)
_cell_measurement_reflns_used 3099
_cell_measurement_temperature 293(2)
_cell_measurement_theta_max 70.7530
_cell_measurement_theta_min 4.1770
_cell_volume 1087.14(16)
_computing_cell_refinement
;
CrysAlisPro, Agilent Technologies,
Version 1.171.37.35 (release 13-08-2014 CrysAlis171 .NET)
(compiled Aug 13 2014,18:06:01)
;
_computing_data_collection
;
CrysAlisPro, Agilent Technologies,
Version 1.171.37.35 (release 13-08-2014 CrysAlis171 .NET)
(compiled Aug 13 2014,18:06:01)
;
_computing_data_reduction
;
CrysAlisPro, Agilent Technologies,
Version 1.171.37.35 (release 13-08-2014 CrysAlis171 .NET)
(compiled Aug 13 2014,18:06:01)
;
_computing_structure_refinement 'SHELXL-2018/3 (Sheldrick, 2018)'
_computing_structure_solution 'ShelXS (Sheldrick, 2008)'
_diffrn_ambient_temperature 293(2)
_diffrn_measured_fraction_theta_full 0.999
_diffrn_measured_fraction_theta_max 0.999
_diffrn_measurement_device_type 'Xcalibur, Eos, Gemini'
_diffrn_measurement_method '\w scans'
_diffrn_radiation_type CuK\a
_diffrn_radiation_wavelength 1.54184
_diffrn_reflns_av_R_equivalents 0.0273
_diffrn_reflns_av_unetI/netI 0.0417
_diffrn_reflns_Laue_measured_fraction_full 0.999
_diffrn_reflns_Laue_measured_fraction_max 0.999
_diffrn_reflns_limit_h_max 11
_diffrn_reflns_limit_h_min -11
_diffrn_reflns_limit_k_max 13
_diffrn_reflns_limit_k_min -11
_diffrn_reflns_limit_l_max 13
_diffrn_reflns_limit_l_min -12
_diffrn_reflns_number 7649
_diffrn_reflns_point_group_measured_fraction_full 0.999
_diffrn_reflns_point_group_measured_fraction_max 0.999
_diffrn_reflns_theta_full 67.067
_diffrn_reflns_theta_max 67.067
_diffrn_reflns_theta_min 4.178
_diffrn_source 'Enhance (Cu) X-ray Source'
_exptl_absorpt_coefficient_mu 1.952
_exptl_absorpt_correction_T_max 0.819
_exptl_absorpt_correction_T_min 0.725
_exptl_absorpt_correction_type gaussian
_exptl_absorpt_process_details
;
CrysAlisPro, Agilent Technologies,
Version 1.171.37.35 (release 13-08-2014 CrysAlis171 .NET)
(compiled Aug 13 2014,18:06:01)
Numerical absorption correction based on gaussian integration over
			a multifaceted crystal model
Empirical absorption correction using spherical harmonics,
 implemented in SCALE3 ABSPACK scaling algorithm.
;
_exptl_crystal_colour blue
_exptl_crystal_density_diffrn 1.665
_exptl_crystal_description prism
_exptl_crystal_F_000 556
_exptl_crystal_size_max 0.279
_exptl_crystal_size_mid 0.195
_exptl_crystal_size_min 0.144
_refine_diff_density_max 0.323
_refine_diff_density_min -0.325
_refine_diff_density_rms 0.067
_refine_ls_extinction_method none
_refine_ls_goodness_of_fit_ref 1.023
_refine_ls_hydrogen_treatment mixed
_refine_ls_matrix_type full
_refine_ls_number_parameters 385
_refine_ls_number_reflns 3879
_refine_ls_number_restraints 1
_refine_ls_restrained_S_all 1.023
_refine_ls_R_factor_all 0.0537
_refine_ls_R_factor_gt 0.0429
_refine_ls_shift/su_max 0.001
_refine_ls_shift/su_mean 0.000
_refine_ls_structure_factor_coef Fsqd
_refine_ls_weighting_details 'w=1/[\s^2^(Fo^2^)+(0.0723P)^2^+0.3546P] where P=(Fo^2^+2Fc^2^)/3'
_refine_ls_weighting_scheme calc
_refine_ls_wR_factor_gt 0.1163
_refine_ls_wR_factor_ref 0.1262
_reflns_Friedel_coverage 0.000
_reflns_number_gt 3219
_reflns_number_total 3879
_reflns_threshold_expression 'I > 2\s(I)'
_cod_data_source_file d0nj01189d2.cif
_cod_data_source_block a
_cod_depositor_comments
;Adding full bibliography for 7059524--7059525.cif.

 Adding full bibliography for 7059524--7059525.cif.
;
_cod_original_cell_volume 1087.12(15)
_cod_database_code 7059525
_shelx_shelxl_version_number 2018/3
_shelx_space_group_comment
;
The symmetry employed for this shelxl refinement is uniquely defined
by the following loop, which should always be used as a source of
symmetry information in preference to the above space-group names.
They are only intended as comments.
;
_shelx_estimated_absorpt_t_min 0.612
_shelx_estimated_absorpt_t_max 0.767

loop_
_space_group_symop_operation_xyz
'x, y, z'
'-x, -y, -z'

loop_
_atom_site_label
_atom_site_type_symbol
_atom_site_fract_x
_atom_site_fract_y
_atom_site_fract_z
_atom_site_U_iso_or_equiv
_atom_site_adp_type
_atom_site_occupancy
_atom_site_site_symmetry_order
_atom_site_calc_flag
_atom_site_refinement_flags_posn
_atom_site_refinement_flags_adp
_atom_site_refinement_flags_occupancy
_atom_site_disorder_assembly
_atom_site_disorder_group
C1 C 0.2291(4) 0.7547(3) 0.8474(3) 0.0433(7) Uani 1 1 d . . . . .
C2 C 0.2568(3) 0.8903(3) 0.8998(3) 0.0354(6) Uani 1 1 d . . . . .
C3 C 0.3209(3) 0.9678(3) 1.0204(3) 0.0327(6) Uani 1 1 d . . . . .
C4 C 0.3908(4) 0.9459(3) 1.1449(3) 0.0387(7) Uani 1 1 d . . . . .
C5 C 0.2403(3) 1.0761(3) 0.8981(3) 0.0316(6) Uani 1 1 d . . . . .
C6 C 0.2043(4) 1.1799(3) 0.8516(3) 0.0320(6) Uani 1 1 d . . . . .
C7 C 0.3291(4) 1.3084(3) 0.8918(3) 0.0377(7) Uani 1 1 d . . . . .
H7 H 0.429(4) 1.319(3) 0.940(3) 0.045 Uiso 1 1 d . U . . .
C8 C 0.2988(4) 1.4097(3) 0.8556(3) 0.0412(7) Uani 1 1 d . . . . .
H8 H 0.382(4) 1.496(4) 0.883(3) 0.049 Uiso 1 1 d . U . . .
C9 C 0.1461(4) 1.3847(3) 0.7776(3) 0.0428(7) Uani 1 1 d . . . . .
H9 H 0.124(4) 1.454(4) 0.746(3) 0.051 Uiso 1 1 d . U . . .
C10 C 0.0233(4) 1.2566(3) 0.7345(3) 0.0413(7) Uani 1 1 d . . . . .
H10 H -0.072(5) 1.240(4) 0.687(3) 0.050 Uiso 1 1 d . U . . .
C11 C 0.0504(4) 1.1541(3) 0.7727(3) 0.0334(6) Uani 1 1 d . . . . .
C12 C -0.0924(4) 1.0213(3) 0.7361(3) 0.0401(7) Uani 1 1 d . . . . .
C13 C -0.1341(4) 0.7115(4) 0.8964(3) 0.0442(8) Uani 1 1 d . . . . .
H13 H -0.053(4) 0.798(4) 0.954(3) 0.053 Uiso 1 1 d . U . . .
C14 C -0.1054(5) 0.6008(5) 0.9069(4) 0.0589(10) Uani 1 1 d . . . . .
H14 H -0.010(5) 0.620(4) 0.968(4) 0.071 Uiso 1 1 d . U . . .
C15 C -0.2176(5) 0.4792(4) 0.8309(4) 0.0558(10) Uani 1 1 d . . . . .
H15 H -0.195(5) 0.406(4) 0.841(4) 0.067 Uiso 1 1 d . U . . .
C16 C -0.3642(4) 0.4625(3) 0.7428(3) 0.0447(8) Uani 1 1 d . . . . .
C17 C -0.3844(4) 0.5773(3) 0.7391(3) 0.0333(6) Uani 1 1 d . . . . .
C18 C -0.5296(3) 0.5705(3) 0.6535(3) 0.0334(6) Uani 1 1 d . . . . .
C19 C -0.6516(4) 0.4488(3) 0.5698(3) 0.0443(8) Uani 1 1 d . . . . .
C20 C -0.7905(4) 0.4494(4) 0.4882(3) 0.0544(10) Uani 1 1 d . . . . .
H20 H -0.886(5) 0.371(4) 0.430(4) 0.065 Uiso 1 1 d . U . . .
C21 C -0.8016(4) 0.5654(4) 0.4925(3) 0.0553(10) Uani 1 1 d . . . . .
H21 H -0.900(5) 0.559(4) 0.433(4) 0.066 Uiso 1 1 d . U . . .
C22 C -0.6737(4) 0.6831(4) 0.5791(3) 0.0436(7) Uani 1 1 d . . . . .
H22 H -0.677(4) 0.759(4) 0.592(4) 0.052 Uiso 1 1 d . U . . .
C23 C -0.4904(5) 0.3399(3) 0.6575(4) 0.0560(10) Uani 1 1 d . . . . .
H23 H -0.477(5) 0.255(4) 0.655(4) 0.067 Uiso 1 1 d . U . . .
C24 C -0.6248(5) 0.3344(3) 0.5748(4) 0.0589(11) Uani 1 1 d . . . . .
H24 H -0.718(5) 0.256(4) 0.511(4) 0.071 Uiso 1 1 d . U . . .
Cu1 Cu -0.34067(5) 0.83816(4) 0.78764(4) 0.03452(16) Uani 1 1 d . . . . .
N1 N 0.2073(3) 0.9608(2) 0.8234(2) 0.0351(5) Uani 1 1 d . . . . .
H1A H 0.163008 0.936114 0.742265 0.042 Uiso 1 1 calc R U . . .
N2 N 0.3101(3) 1.0834(2) 1.0185(2) 0.0309(5) Uani 1 1 d . . . . .
N3 N -0.2706(3) 0.6989(2) 0.8139(2) 0.0333(5) Uani 1 1 d . . . . .
N4 N -0.5415(3) 0.6849(2) 0.6580(2) 0.0332(5) Uani 1 1 d . . . . .
O1 O 0.1494(3) 0.6978(2) 0.7365(2) 0.0568(7) Uani 1 1 d . . . . .
O2 O 0.2928(3) 0.7005(2) 0.9291(3) 0.0600(7) Uani 1 1 d D . . . .
H2 H 0.342(5) 0.753(4) 1.013(2) 0.090 Uiso 1 1 d D U . . .
O3 O 0.4095(3) 0.8445(2) 1.1482(2) 0.0569(7) Uani 1 1 d . . . . .
O4 O -0.144(2) 0.9507(17) 0.6310(15) 0.0556(19) Uani 0.32(2) 1 d . . P A 2
O4A O -0.1928(12) 0.9735(8) 0.6216(6) 0.0556(19) Uani 0.68(2) 1 d . . P A 1
O5 O 0.4293(3) 1.0351(2) 1.2418(2) 0.0441(5) Uani 1 1 d . . . . .
O6 O -0.1172(3) 0.9786(2) 0.8268(2) 0.0443(5) Uani 1 1 d . . . . .
O7 O 0.470(2) 0.9508(11) 0.4817(12) 0.127(4) Uani 0.5 1 d . . P B -1
H7A H 0.542(9) 1.019(8) 0.570(6) 0.14(3) Uiso 1 1 d . . . C -1
O8 O 0.0908(10) 0.9146(7) 0.5641(5) 0.0787(14) Uani 0.503(5) 1 d . . P D 2
H8A H 0.150291 0.941296 0.522498 0.118 Uiso 0.503(5) 1 d R U P D 2
H8B H 0.025541 0.948236 0.552258 0.118 Uiso 0.503(5) 1 d R U P D 2
O8A O 0.2241(10) 0.9548(7) 0.5875(5) 0.0787(14) Uani 0.497(5) 1 d . . P D 1
H8AA H 0.314469 0.971315 0.582118 0.118 Uiso 0.497(5) 1 d R U P D 1
H8AB H 0.221929 1.026675 0.612558 0.118 Uiso 0.497(5) 1 d R U P D 1

loop_
_atom_site_aniso_label
_atom_site_aniso_U_11
_atom_site_aniso_U_22
_atom_site_aniso_U_33
_atom_site_aniso_U_23
_atom_site_aniso_U_13
_atom_site_aniso_U_12
C1 0.0403(17) 0.0327(16) 0.052(2) 0.0034(15) 0.0174(15) 0.0137(14)
C2 0.0348(15) 0.0269(14) 0.0401(16) 0.0041(12) 0.0131(13) 0.0120(12)
C3 0.0341(14) 0.0267(14) 0.0388(16) 0.0085(12) 0.0150(13) 0.0143(12)
C4 0.0368(16) 0.0347(16) 0.0408(17) 0.0099(13) 0.0079(13) 0.0177(13)
C5 0.0372(15) 0.0229(13) 0.0310(14) 0.0061(11) 0.0136(12) 0.0099(11)
C6 0.0436(16) 0.0241(13) 0.0248(13) 0.0055(11) 0.0138(12) 0.0117(12)
C7 0.0368(16) 0.0313(15) 0.0350(16) 0.0063(12) 0.0085(13) 0.0101(13)
C8 0.0447(18) 0.0229(14) 0.0394(17) 0.0051(12) 0.0105(14) 0.0043(13)
C9 0.055(2) 0.0291(15) 0.0375(17) 0.0112(13) 0.0113(15) 0.0170(14)
C10 0.0416(17) 0.0338(16) 0.0345(16) 0.0084(13) 0.0045(13) 0.0110(14)
C11 0.0395(16) 0.0245(14) 0.0278(14) 0.0058(11) 0.0112(12) 0.0078(12)
C12 0.0450(17) 0.0256(15) 0.0373(17) 0.0033(12) 0.0130(14) 0.0072(13)
C13 0.0367(17) 0.051(2) 0.0431(18) 0.0173(15) 0.0114(14) 0.0195(15)
C14 0.054(2) 0.081(3) 0.062(2) 0.036(2) 0.0240(19) 0.043(2)
C15 0.075(3) 0.056(2) 0.067(2) 0.034(2) 0.038(2) 0.046(2)
C16 0.062(2) 0.0378(17) 0.0459(19) 0.0155(14) 0.0295(17) 0.0257(16)
C17 0.0410(16) 0.0317(15) 0.0313(15) 0.0093(12) 0.0182(13) 0.0167(13)
C18 0.0344(15) 0.0325(15) 0.0263(14) 0.0040(11) 0.0125(12) 0.0089(12)
C19 0.0478(19) 0.0356(17) 0.0324(16) -0.0014(13) 0.0168(15) 0.0040(14)
C20 0.0425(19) 0.051(2) 0.0363(18) -0.0014(16) 0.0089(15) -0.0032(16)
C21 0.0342(17) 0.075(3) 0.0344(17) 0.0084(17) 0.0033(14) 0.0122(17)
C22 0.0377(17) 0.052(2) 0.0361(17) 0.0098(15) 0.0107(14) 0.0185(15)
C23 0.084(3) 0.0290(17) 0.056(2) 0.0087(15) 0.034(2) 0.0222(18)
C24 0.077(3) 0.0303(17) 0.049(2) -0.0032(15) 0.027(2) 0.0069(18)
Cu1 0.0330(2) 0.0255(2) 0.0330(3) 0.00285(17) 0.00199(18) 0.01094(18)
N1 0.0441(14) 0.0277(12) 0.0278(12) 0.0017(10) 0.0112(11) 0.0141(11)
N2 0.0378(13) 0.0228(11) 0.0291(12) 0.0057(9) 0.0111(10) 0.0123(10)
N3 0.0307(12) 0.0325(13) 0.0315(12) 0.0062(10) 0.0080(10) 0.0126(10)
N4 0.0304(12) 0.0329(13) 0.0287(12) 0.0047(10) 0.0085(10) 0.0100(10)
O1 0.0653(16) 0.0396(13) 0.0545(15) -0.0053(12) 0.0170(13) 0.0222(12)
O2 0.0656(17) 0.0384(13) 0.0699(17) 0.0040(12) 0.0108(14) 0.0316(13)
O3 0.0769(18) 0.0422(13) 0.0551(15) 0.0149(11) 0.0131(13) 0.0386(13)
O4 0.047(4) 0.048(3) 0.0357(18) -0.0044(17) 0.007(3) -0.002(2)
O4A 0.047(4) 0.048(3) 0.0357(18) -0.0044(17) 0.007(3) -0.002(2)
O5 0.0522(13) 0.0370(12) 0.0354(11) 0.0058(9) 0.0016(10) 0.0252(10)
O6 0.0363(11) 0.0395(12) 0.0454(12) 0.0196(10) 0.0111(10) 0.0068(9)
O7 0.206(13) 0.142(11) 0.075(7) 0.064(8) 0.045(8) 0.117(13)
O8 0.100(4) 0.094(4) 0.042(2) 0.024(2) 0.029(3) 0.042(4)
O8A 0.100(4) 0.094(4) 0.042(2) 0.024(2) 0.029(3) 0.042(4)

loop_
_atom_type_symbol
_atom_type_description
_atom_type_scat_dispersion_real
_atom_type_scat_dispersion_imag
_atom_type_scat_source
C C 0.0181 0.0091 'International Tables Vol C Tables 4.2.6.8 and 6.1.1.4'
H H 0.0000 0.0000 'International Tables Vol C Tables 4.2.6.8 and 6.1.1.4'
Cu Cu -1.9646 0.5888 'International Tables Vol C Tables 4.2.6.8 and 6.1.1.4'
N N 0.0311 0.0180 'International Tables Vol C Tables 4.2.6.8 and 6.1.1.4'
O O 0.0492 0.0322 'International Tables Vol C Tables 4.2.6.8 and 6.1.1.4'

loop_
_geom_angle_atom_site_label_1
_geom_angle_atom_site_label_2
_geom_angle_atom_site_label_3
_geom_angle
_geom_angle_site_symmetry_1
_geom_angle_site_symmetry_3
_geom_angle_publ_flag
O1 C1 O2 123.0(3) . . ?
O1 C1 C2 121.1(3) . . ?
O2 C1 C2 115.8(3) . . ?
C3 C2 N1 105.8(2) . . ?
C3 C2 C1 132.6(3) . . ?
N1 C2 C1 121.5(3) . . ?
C2 C3 N2 109.6(3) . . ?
C2 C3 C4 132.0(3) . . ?
N2 C3 C4 118.4(2) . . ?
O3 C4 O5 124.5(3) . . ?
O3 C4 C3 119.2(3) . . ?
O5 C4 C3 116.3(3) . . ?
N2 C5 N1 110.7(2) . . ?
N2 C5 C6 124.8(2) . . ?
N1 C5 C6 124.6(3) . . ?
C11 C6 C7 119.7(3) . . ?
C11 C6 C5 122.0(3) . . ?
C7 C6 C5 118.3(3) . . ?
C8 C7 C6 120.2(3) . . ?
C8 C7 H7 123(2) . . ?
C6 C7 H7 116(2) . . ?
C9 C8 C7 120.3(3) . . ?
C9 C8 H8 119(2) . . ?
C7 C8 H8 120(2) . . ?
C8 C9 C10 119.6(3) . . ?
C8 C9 H9 121(2) . . ?
C10 C9 H9 119(2) . . ?
C9 C10 C11 120.9(3) . . ?
C9 C10 H10 121(3) . . ?
C11 C10 H10 118(3) . . ?
C10 C11 C6 119.3(3) . . ?
C10 C11 C12 118.0(3) . . ?
C6 C11 C12 122.4(3) . . ?
O4 C12 O6 122.8(9) . . ?
O6 C12 O4A 124.6(4) . . ?
O4 C12 C11 118.8(9) . . ?
O6 C12 C11 115.0(3) . . ?
O4A C12 C11 119.0(4) . . ?
N3 C13 C14 120.9(3) . . ?
N3 C13 H13 120(2) . . ?
C14 C13 H13 119(2) . . ?
C15 C14 C13 120.2(4) . . ?
C15 C14 H14 126(3) . . ?
C13 C14 H14 113(3) . . ?
C14 C15 C16 120.2(3) . . ?
C14 C15 H15 118(3) . . ?
C16 C15 H15 121(3) . . ?
C15 C16 C17 116.1(3) . . ?
C15 C16 C23 125.2(3) . . ?
C17 C16 C23 118.7(3) . . ?
N3 C17 C16 123.3(3) . . ?
N3 C17 C18 116.3(3) . . ?
C16 C17 C18 120.4(3) . . ?
N4 C18 C19 123.3(3) . . ?
N4 C18 C17 116.8(3) . . ?
C19 C18 C17 119.9(3) . . ?
C20 C19 C18 116.9(3) . . ?
C20 C19 C24 125.2(3) . . ?
C18 C19 C24 118.0(3) . . ?
C21 C20 C19 119.6(3) . . ?
C21 C20 H20 115(2) . . ?
C19 C20 H20 125(2) . . ?
C20 C21 C22 119.9(3) . . ?
C20 C21 H21 115(2) . . ?
C22 C21 H21 125(2) . . ?
N4 C22 C21 121.6(3) . . ?
N4 C22 H22 113(3) . . ?
C21 C22 H22 125(3) . . ?
C24 C23 C16 120.8(3) . . ?
C24 C23 H23 118(2) . . ?
C16 C23 H23 121(2) . . ?
C23 C24 C19 122.3(3) . . ?
C23 C24 H24 127(2) . . ?
C19 C24 H24 110(2) . . ?
O5 Cu1 N3 175.06(10) 2_577 . ?
O5 Cu1 O6 91.11(10) 2_577 . ?
N3 Cu1 O6 93.83(10) . . ?
O5 Cu1 N4 93.35(10) 2_577 . ?
N3 Cu1 N4 82.49(10) . . ?
O6 Cu1 N4 147.31(10) . . ?
O5 Cu1 N2 80.71(9) 2_577 2_577 ?
N3 Cu1 N2 99.46(9) . 2_577 ?
O6 Cu1 N2 87.76(9) . 2_577 ?
N4 Cu1 N2 124.92(9) . 2_577 ?
C5 N1 C2 107.8(2) . . ?
C5 N1 H1A 126.1 . . ?
C2 N1 H1A 126.1 . . ?
C5 N2 C3 106.1(2) . . ?
C5 N2 Cu1 145.0(2) . 2_577 ?
C3 N2 Cu1 103.98(17) . 2_577 ?
C13 N3 C17 119.2(3) . . ?
C13 N3 Cu1 127.9(2) . . ?
C17 N3 Cu1 112.82(19) . . ?
C22 N4 C18 118.7(3) . . ?
C22 N4 Cu1 129.7(2) . . ?
C18 N4 Cu1 111.57(19) . . ?
C1 O2 H2 113(3) . . ?
C4 O5 Cu1 115.87(19) . 2_577 ?
C12 O6 Cu1 115.8(2) . . ?
H8A O8 H8B 109.5 . . ?
H8AA O8A H8AB 109.5 . . ?

loop_
_geom_bond_atom_site_label_1
_geom_bond_atom_site_label_2
_geom_bond_distance
_geom_bond_site_symmetry_2
_geom_bond_publ_flag
C1 O1 1.212(4) . ?
C1 O2 1.318(4) . ?
C1 C2 1.484(4) . ?
C2 C3 1.365(4) . ?
C2 N1 1.367(4) . ?
C3 N2 1.370(3) . ?
C3 C4 1.485(4) . ?
C4 O3 1.247(4) . ?
C4 O5 1.270(4) . ?
C5 N2 1.323(4) . ?
C5 N1 1.350(4) . ?
C5 C6 1.477(4) . ?
C6 C11 1.391(4) . ?
C6 C7 1.399(4) . ?
C7 C8 1.382(4) . ?
C7 H7 0.91(4) . ?
C8 C9 1.381(5) . ?
C8 H8 0.94(4) . ?
C9 C10 1.387(4) . ?
C9 H9 0.97(4) . ?
C10 C11 1.389(4) . ?
C10 H10 0.85(4) . ?
C11 C12 1.506(4) . ?
C12 O4 1.207(16) . ?
C12 O6 1.252(4) . ?
C12 O4A 1.277(8) . ?
C13 N3 1.323(4) . ?
C13 C14 1.411(5) . ?
C13 H13 0.99(4) . ?
C14 C15 1.359(6) . ?
C14 H14 0.90(4) . ?
C15 C16 1.406(5) . ?
C15 H15 0.96(4) . ?
C16 C17 1.406(4) . ?
C16 C23 1.430(5) . ?
C17 N3 1.358(4) . ?
C17 C18 1.427(4) . ?
C18 N4 1.355(4) . ?
C18 C19 1.409(4) . ?
C19 C20 1.399(5) . ?
C19 C24 1.436(5) . ?
C20 C21 1.370(6) . ?
C20 H20 0.98(4) . ?
C21 C22 1.409(5) . ?
C21 H21 0.97(4) . ?
C22 N4 1.325(4) . ?
C22 H22 0.87(4) . ?
C23 C24 1.340(6) . ?
C23 H23 1.03(4) . ?
C24 H24 0.99(4) . ?
Cu1 O5 1.971(2) 2_577 ?
Cu1 N3 1.985(2) . ?
Cu1 O6 2.008(2) . ?
Cu1 N4 2.019(2) . ?
Cu1 N2 2.192(2) 2_577 ?
N1 H1A 0.8600 . ?
O2 H2 0.938(19) . ?
O7 H7A 1.05(6) . ?
O8 H8A 0.8503 . ?
O8 H8B 0.8504 . ?
O8A H8AA 0.8501 . ?
O8A H8AB 0.8503 . ?

loop_
_geom_torsion_atom_site_label_1
_geom_torsion_atom_site_label_2
_geom_torsion_atom_site_label_3
_geom_torsion_atom_site_label_4
_geom_torsion
_geom_torsion_site_symmetry_1
_geom_torsion_site_symmetry_2
_geom_torsion_site_symmetry_3
_geom_torsion_site_symmetry_4
_geom_torsion_publ_flag
O1 C1 C2 C3 169.6(3) . . . . ?
O2 C1 C2 C3 -8.7(5) . . . . ?
O1 C1 C2 N1 -6.5(5) . . . . ?
O2 C1 C2 N1 175.1(3) . . . . ?
N1 C2 C3 N2 0.4(3) . . . . ?
C1 C2 C3 N2 -176.1(3) . . . . ?
N1 C2 C3 C4 178.3(3) . . . . ?
C1 C2 C3 C4 1.7(6) . . . . ?
C2 C3 C4 O3 6.1(5) . . . . ?
N2 C3 C4 O3 -176.2(3) . . . . ?
C2 C3 C4 O5 -174.6(3) . . . . ?
N2 C3 C4 O5 3.0(4) . . . . ?
N2 C5 C6 C11 -125.8(3) . . . . ?
N1 C5 C6 C11 54.6(4) . . . . ?
N2 C5 C6 C7 52.4(4) . . . . ?
N1 C5 C6 C7 -127.2(3) . . . . ?
C11 C6 C7 C8 1.5(4) . . . . ?
C5 C6 C7 C8 -176.8(3) . . . . ?
C6 C7 C8 C9 -1.2(5) . . . . ?
C7 C8 C9 C10 -0.8(5) . . . . ?
C8 C9 C10 C11 2.6(5) . . . . ?
C9 C10 C11 C6 -2.4(5) . . . . ?
C9 C10 C11 C12 172.2(3) . . . . ?
C7 C6 C11 C10 0.3(4) . . . . ?
C5 C6 C11 C10 178.5(3) . . . . ?
C7 C6 C11 C12 -174.0(3) . . . . ?
C5 C6 C11 C12 4.2(4) . . . . ?
C10 C11 C12 O4 80.8(12) . . . . ?
C6 C11 C12 O4 -104.8(11) . . . . ?
C10 C11 C12 O6 -119.1(3) . . . . ?
C6 C11 C12 O6 55.2(4) . . . . ?
C10 C11 C12 O4A 48.3(7) . . . . ?
C6 C11 C12 O4A -137.3(7) . . . . ?
N3 C13 C14 C15 0.9(6) . . . . ?
C13 C14 C15 C16 -1.2(6) . . . . ?
C14 C15 C16 C17 0.4(5) . . . . ?
C14 C15 C16 C23 179.5(4) . . . . ?
C15 C16 C17 N3 0.8(5) . . . . ?
C23 C16 C17 N3 -178.4(3) . . . . ?
C15 C16 C17 C18 -179.6(3) . . . . ?
C23 C16 C17 C18 1.2(5) . . . . ?
N3 C17 C18 N4 -2.0(4) . . . . ?
C16 C17 C18 N4 178.3(3) . . . . ?
N3 C17 C18 C19 178.0(3) . . . . ?
C16 C17 C18 C19 -1.7(4) . . . . ?
N4 C18 C19 C20 0.3(5) . . . . ?
C17 C18 C19 C20 -179.8(3) . . . . ?
N4 C18 C19 C24 -179.6(3) . . . . ?
C17 C18 C19 C24 0.3(4) . . . . ?
C18 C19 C20 C21 0.2(5) . . . . ?
C24 C19 C20 C21 -179.9(3) . . . . ?
C19 C20 C21 C22 -0.2(6) . . . . ?
C20 C21 C22 N4 -0.3(6) . . . . ?
C15 C16 C23 C24 -178.5(4) . . . . ?
C17 C16 C23 C24 0.6(5) . . . . ?
C16 C23 C24 C19 -2.0(6) . . . . ?
C20 C19 C24 C23 -178.3(4) . . . . ?
C18 C19 C24 C23 1.5(5) . . . . ?
N2 C5 N1 C2 0.6(3) . . . . ?
C6 C5 N1 C2 -179.7(3) . . . . ?
C3 C2 N1 C5 -0.6(3) . . . . ?
C1 C2 N1 C5 176.4(3) . . . . ?
N1 C5 N2 C3 -0.3(3) . . . . ?
C6 C5 N2 C3 180.0(3) . . . . ?
N1 C5 N2 Cu1 -148.6(3) . . . 2_577 ?
C6 C5 N2 Cu1 31.7(5) . . . 2_577 ?
C2 C3 N2 C5 -0.1(3) . . . . ?
C4 C3 N2 C5 -178.2(3) . . . . ?
C2 C3 N2 Cu1 161.8(2) . . . 2_577 ?
C4 C3 N2 Cu1 -16.3(3) . . . 2_577 ?
C14 C13 N3 C17 0.2(5) . . . . ?
C14 C13 N3 Cu1 177.2(3) . . . . ?
C16 C17 N3 C13 -1.1(4) . . . . ?
C18 C17 N3 C13 179.2(3) . . . . ?
C16 C17 N3 Cu1 -178.4(2) . . . . ?
C18 C17 N3 Cu1 1.9(3) . . . . ?
C21 C22 N4 C18 0.7(5) . . . . ?
C21 C22 N4 Cu1 178.6(2) . . . . ?
C19 C18 N4 C22 -0.7(4) . . . . ?
C17 C18 N4 C22 179.3(3) . . . . ?
C19 C18 N4 Cu1 -179.0(2) . . . . ?
C17 C18 N4 Cu1 1.1(3) . . . . ?
O3 C4 O5 Cu1 -165.8(3) . . . 2_577 ?
C3 C4 O5 Cu1 14.9(4) . . . 2_577 ?
O4 C12 O6 Cu1 -41.1(12) . . . . ?
O4A C12 O6 Cu1 -6.9(8) . . . . ?
C11 C12 O6 Cu1 159.7(2) . . . . ?
